data_8102414
loop_
_publ_author_name
'Pascale Lemoine'
'Dung Nguyen-Huy'
'Bernard Viossat'

_publ_section_title
;
 Crystal structure of bis(salicylato)(neocuproin)cadmium(II),
 Cd(C7H5O3)2(C14H12N2)
;
_journal_issue 1
_journal_name_full 'Zeitschrift f\"ur Kristallographie - New Crystal Structures'
_journal_page_first 143
_journal_volume 224
_journal_year 2009
_chemical_formula_moiety 'C28 H22 Cd N2 O6'
_chemical_formula_sum 'C28 H22 Cd N2 O6'
_chemical_formula_weight 594.88
_chemical_name_systematic
;
bis(salicylato)(neocuproin)cadmium(II)
;
_space_group_IT_number 14
_symmetry_cell_setting monoclinic
_symmetry_space_group_name_Hall '-P 2yn'
_symmetry_space_group_name_H-M 'P 1 21/n 1'
_atom_sites_solution_hydrogens geom
_atom_sites_solution_primary direct
_atom_sites_solution_secondary difmap
_audit_creation_method SHELXL-97
_audit_update_record
;
2008-10-15 # Formatted by publCIF
;
_cell_angle_alpha 90.00
_cell_angle_beta 106.69(2)
_cell_angle_gamma 90.00
_cell_formula_units_Z 4
_cell_length_a 11.505(4)
_cell_length_b 16.787(7)
_cell_length_c 13.457(4)
_cell_measurement_reflns_used 25
_cell_measurement_temperature 293(2)
_cell_measurement_theta_max 8.92
_cell_measurement_theta_min 1.70
_cell_volume 2489.5(16)
_computing_cell_refinement 'CAD4 Express (Enraf Nonius, 1994)'
_computing_data_collection 'CAD4 Express (Enraf Nonius, 1994)'
_computing_data_reduction 'XCAD4 (Harms & Wocadlo, 1995)'
_computing_molecular_graphics 'CAMERON [7] '
_computing_publication_material 'WinGX - Version 1.63.02 [8]'
_computing_structure_refinement 'SHELXL-97 (Sheldrick, 1997) [6] '
_computing_structure_solution 'SIR92(Altomare et al., 1994) [5] '
_diffrn_ambient_temperature 293(2)
_diffrn_measured_fraction_theta_full 0.999
_diffrn_measured_fraction_theta_max 0.999
_diffrn_measurement_device_type 'Enraf-nonius CAD4'
_diffrn_measurement_method '\w - 2\q'
_diffrn_radiation_monochromator graphite
_diffrn_radiation_source 'fine-focus sealed tube'
_diffrn_radiation_type MoK\a
_diffrn_radiation_wavelength 0.71073
_diffrn_reflns_av_R_equivalents 0.0390
_diffrn_reflns_av_sigmaI/netI 0.0505
_diffrn_reflns_limit_h_max 13
_diffrn_reflns_limit_h_min -13
_diffrn_reflns_limit_k_max 19
_diffrn_reflns_limit_k_min 0
_diffrn_reflns_limit_l_max 15
_diffrn_reflns_limit_l_min -15
_diffrn_reflns_number 8709
_diffrn_reflns_theta_full 24.98
_diffrn_reflns_theta_max 24.98
_diffrn_reflns_theta_min 2.06
_diffrn_standards_decay_% 0
_diffrn_standards_interval_time 60
_diffrn_standards_number 3
_exptl_absorpt_coefficient_mu 0.924
_exptl_absorpt_correction_T_max 0.8651
_exptl_absorpt_correction_T_min 0.8240
_exptl_absorpt_correction_type empirical
_exptl_absorpt_process_details "'multi-scan (SADABS; Sheldrick, 1996; Blessing, 1995)'"
_exptl_crystal_colour colourless
_exptl_crystal_density_diffrn 1.587
_exptl_crystal_density_method 'not measured'
_exptl_crystal_description parallelepiped
_exptl_crystal_F_000 1200
_exptl_crystal_size_max 0.25
_exptl_crystal_size_mid 0.18
_exptl_crystal_size_min 0.16
_refine_diff_density_max 1.277
_refine_diff_density_min -0.380
_refine_diff_density_rms 0.084
_refine_ls_extinction_method none
_refine_ls_goodness_of_fit_ref 0.997
_refine_ls_hydrogen_treatment constr
_refine_ls_matrix_type full
_refine_ls_number_parameters 334
_refine_ls_number_reflns 4365
_refine_ls_number_restraints 0
_refine_ls_restrained_S_all 0.997
_refine_ls_R_factor_all 0.0671
_refine_ls_R_factor_gt 0.0391
_refine_ls_shift/su_max 0.001
_refine_ls_shift/su_mean 0.000
_refine_ls_structure_factor_coef Fsqd
_refine_ls_weighting_details 'calc w=1/[\s^2^(Fo^2^)+(0.0658P)^2^+0.0000P] where P=(Fo^2^+2Fc^2^)/3'
_refine_ls_weighting_scheme calc
_refine_ls_wR_factor_gt 0.1001
_refine_ls_wR_factor_ref 0.1124
_reflns_number_gt 3100
_reflns_number_total 4365
_reflns_threshold_expression >2sigma(I)
_cod_data_source_file 1267-2522.cff
_cod_data_source_block rb78b
_cod_original_sg_symbol_Hall -P2yn
_cod_original_sg_symbol_H-M P21/n
_cod_database_code 8102414

loop_
_symmetry_equiv_pos_as_xyz
'x, y, z'
'-x+1/2, y+1/2, -z+1/2'
'-x, -y, -z'
'x-1/2, -y-1/2, z-1/2'

loop_
_atom_site_label
_atom_site_type_symbol
_atom_site_fract_x
_atom_site_fract_y
_atom_site_fract_z
_atom_site_U_iso_or_equiv
_atom_site_adp_type
_atom_site_occupancy
_atom_site_symmetry_multiplicity
_atom_site_calc_flag
_atom_site_refinement_flags
_atom_site_disorder_assembly
_atom_site_disorder_group
Cd Cd 0.65318(2) 0.975397(17) 0.75493(2) 0.05367(13) Uani 1 1 d . . .
O1 O 0.4649(3) 0.9010(2) 0.7595(3) 0.0830(10) Uani 1 1 d . . .
C1 C 0.4100(4) 0.9644(3) 0.7260(3) 0.0596(11) Uani 1 1 d . . .
O2 O 0.4662(3) 1.0250(2) 0.7162(3) 0.0830(10) Uani 1 1 d . . .
C2 C 0.2749(4) 0.9666(3) 0.6938(3) 0.0572(10) Uani 1 1 d . . .
O3 O 0.2605(4) 0.8251(3) 0.7007(4) 0.1114(13) Uani 1 1 d . . .
H3 H 0.3344 0.8303 0.7207 0.134 Uiso 1 1 calc R . .
C3 C 0.2080(5) 0.8975(3) 0.6823(4) 0.0742(13) Uani 1 1 d . . .
C4 C 0.0827(5) 0.8988(5) 0.6482(4) 0.097(2) Uani 1 1 d . . .
H4 H 0.0380 0.8519 0.6394 0.116 Uiso 1 1 calc R . .
C5 C 0.0263(5) 0.9714(6) 0.6276(5) 0.118(3) Uani 1 1 d . . .
H5 H -0.0580 0.9734 0.6065 0.141 Uiso 1 1 calc R . .
C6 C 0.0906(5) 1.0414(5) 0.6373(4) 0.097(2) Uani 1 1 d . . .
H6 H 0.0497 1.0896 0.6219 0.117 Uiso 1 1 calc R . .
C7 C 0.2159(4) 1.0403(3) 0.6698(4) 0.0769(14) Uani 1 1 d . . .
H7 H 0.2602 1.0873 0.6756 0.092 Uiso 1 1 calc R . .
C11 C 0.7414(3) 0.8515(2) 0.6707(4) 0.0570(10) Uani 1 1 d . . .
O11 O 0.6611(3) 0.89765(18) 0.6140(2) 0.0678(8) Uani 1 1 d . . .
O12 O 0.7757(3) 0.86177(19) 0.7665(2) 0.0692(8) Uani 1 1 d . . .
O13 O 0.6640(4) 0.8168(2) 0.4525(3) 0.1046(13) Uani 1 1 d . . .
H13 H 0.6376 0.8490 0.4864 0.126 Uiso 1 1 calc R . .
C12 C 0.7933(4) 0.7881(2) 0.6203(4) 0.0623(11) Uani 1 1 d . . .
C13 C 0.7544(5) 0.7765(3) 0.5150(5) 0.0772(14) Uani 1 1 d . . .
C14 C 0.8078(7) 0.7192(4) 0.4673(6) 0.112(2) Uani 1 1 d . . .
H14 H 0.7817 0.7121 0.3958 0.134 Uiso 1 1 calc R . .
C15 C 0.8978(8) 0.6742(4) 0.5270(9) 0.131(3) Uani 1 1 d . . .
H15 H 0.9343 0.6365 0.4952 0.157 Uiso 1 1 calc R . .
C16 C 0.9380(6) 0.6818(4) 0.6332(8) 0.121(3) Uani 1 1 d . . .
H16 H 0.9991 0.6487 0.6719 0.145 Uiso 1 1 calc R . .
C17 C 0.8864(4) 0.7397(3) 0.6828(6) 0.0931(18) Uani 1 1 d . . .
H17 H 0.9126 0.7460 0.7544 0.112 Uiso 1 1 calc R . .
N21 N 0.7755(3) 1.02105(19) 0.9091(2) 0.0509(8) Uani 1 1 d . . .
C22 C 0.7827(4) 0.9917(3) 1.0025(3) 0.0605(11) Uani 1 1 d . . .
C23 C 0.8684(4) 1.0208(3) 1.0912(3) 0.0670(12) Uani 1 1 d . . .
H23 H 0.8717 0.9998 1.1560 0.080 Uiso 1 1 calc R . .
C24 C 0.9461(4) 1.0790(3) 1.0834(3) 0.0687(12) Uani 1 1 d . . .
H24 H 1.0045 1.0968 1.1424 0.082 Uiso 1 1 calc R . .
C25 C 1.0137(4) 1.1757(3) 0.9719(4) 0.0713(13) Uani 1 1 d . . .
H25 H 1.0716 1.1963 1.0294 0.086 Uiso 1 1 calc R . .
C26 C 1.0046(4) 1.2066(3) 0.8795(4) 0.0723(13) Uani 1 1 d . . .
H26 H 1.0568 1.2474 0.8732 0.087 Uiso 1 1 calc R . .
C27 C 0.8985(4) 1.2100(3) 0.6895(4) 0.0683(12) Uani 1 1 d . . .
H27 H 0.9479 1.2513 0.6795 0.082 Uiso 1 1 calc R . .
C28 C 0.8092(4) 1.1803(3) 0.6079(4) 0.0659(11) Uani 1 1 d . . .
H28 H 0.7964 1.2019 0.5420 0.079 Uiso 1 1 calc R . .
C29 C 0.7371(4) 1.1173(3) 0.6237(3) 0.0556(10) Uani 1 1 d . . .
N30 N 0.7535(3) 1.08478(19) 0.7153(2) 0.0494(7) Uani 1 1 d . . .
C31 C 0.8403(3) 1.1146(2) 0.7987(3) 0.0475(9) Uani 1 1 d . . .
C32 C 0.9151(4) 1.1777(2) 0.7889(3) 0.0583(10) Uani 1 1 d . . .
C33 C 0.9390(3) 1.1127(3) 0.9868(3) 0.0562(10) Uani 1 1 d . . .
C34 C 0.8516(3) 1.0815(2) 0.9002(3) 0.0486(9) Uani 1 1 d . . .
C35 C 0.6956(5) 0.9280(4) 1.0087(4) 0.0866(16) Uani 1 1 d . . .
H35A H 0.6178 0.9513 1.0036 0.130 Uiso 1 1 calc R . .
H35B H 0.7246 0.9006 1.0737 0.130 Uiso 1 1 calc R . .
H35C H 0.6879 0.8910 0.9528 0.130 Uiso 1 1 calc R . .
C36 C 0.6364(4) 1.0851(3) 0.5361(3) 0.0730(13) Uani 1 1 d . . .
H36A H 0.6642 1.0386 0.5080 0.110 Uiso 1 1 calc R . .
H36B H 0.6116 1.1248 0.4829 0.110 Uiso 1 1 calc R . .
H36C H 0.5689 1.0711 0.5610 0.110 Uiso 1 1 calc R . .

loop_
_atom_site_aniso_label
_atom_site_aniso_U_11
_atom_site_aniso_U_22
_atom_site_aniso_U_33
_atom_site_aniso_U_23
_atom_site_aniso_U_13
_atom_site_aniso_U_12
Cd 0.04082(18) 0.05498(19) 0.0589(2) -0.00618(14) 0.00422(13) -0.00613(13)
O1 0.0597(19) 0.096(3) 0.089(2) 0.015(2) 0.0149(17) 0.0192(19)
C1 0.048(2) 0.076(3) 0.052(2) -0.008(2) 0.0084(18) 0.000(2)
O2 0.0507(18) 0.075(2) 0.120(3) -0.017(2) 0.0199(19) -0.0104(16)
C2 0.045(2) 0.079(3) 0.046(2) -0.001(2) 0.0105(17) -0.005(2)
O3 0.119(3) 0.092(3) 0.131(4) 0.004(3) 0.049(3) -0.014(3)
C3 0.072(3) 0.088(4) 0.065(3) 0.000(3) 0.023(2) -0.014(3)
C4 0.065(3) 0.146(6) 0.079(4) -0.015(4) 0.021(3) -0.037(4)
C5 0.050(3) 0.232(10) 0.067(4) 0.000(5) 0.012(3) -0.001(5)
C6 0.074(3) 0.143(6) 0.072(3) 0.020(4) 0.015(3) 0.041(4)
C7 0.061(3) 0.101(4) 0.068(3) 0.013(3) 0.017(2) 0.023(3)
C11 0.046(2) 0.046(2) 0.078(3) -0.002(2) 0.016(2) -0.0114(18)
O11 0.0686(19) 0.0590(18) 0.0669(19) -0.0036(14) 0.0054(15) 0.0126(14)
O12 0.0618(18) 0.068(2) 0.068(2) -0.0028(15) 0.0026(15) -0.0018(15)
O13 0.142(4) 0.084(3) 0.087(3) -0.008(2) 0.032(3) 0.006(3)
C12 0.055(2) 0.044(2) 0.095(3) 0.002(2) 0.032(2) -0.0074(19)
C13 0.086(3) 0.050(3) 0.107(4) -0.007(3) 0.048(3) -0.008(2)
C14 0.132(6) 0.081(4) 0.151(6) -0.030(4) 0.084(5) -0.017(4)
C15 0.132(7) 0.070(4) 0.230(10) -0.013(6) 0.114(8) 0.003(4)
C16 0.082(4) 0.067(4) 0.230(9) 0.034(5) 0.071(6) 0.014(3)
C17 0.055(3) 0.055(3) 0.176(6) 0.020(3) 0.044(3) 0.005(2)
N21 0.0404(16) 0.058(2) 0.0497(18) -0.0010(15) 0.0057(14) -0.0012(14)
C22 0.053(2) 0.072(3) 0.054(2) 0.001(2) 0.0119(19) 0.000(2)
C23 0.058(3) 0.088(3) 0.049(2) 0.000(2) 0.006(2) 0.005(2)
C24 0.053(2) 0.091(3) 0.054(3) -0.017(2) 0.0011(19) 0.000(2)
C25 0.053(2) 0.078(3) 0.077(3) -0.027(3) 0.009(2) -0.021(2)
C26 0.063(3) 0.067(3) 0.088(4) -0.020(3) 0.023(2) -0.025(2)
C27 0.074(3) 0.056(2) 0.081(3) -0.002(2) 0.032(3) -0.012(2)
C28 0.078(3) 0.056(3) 0.063(3) 0.005(2) 0.020(2) 0.002(2)
C29 0.057(2) 0.055(2) 0.052(2) -0.0006(19) 0.0104(19) 0.0054(19)
N30 0.0419(15) 0.0493(17) 0.0525(19) -0.0018(15) 0.0060(14) 0.0000(14)
C31 0.0422(19) 0.044(2) 0.055(2) -0.0107(17) 0.0116(17) 0.0002(16)
C32 0.053(2) 0.051(2) 0.073(3) -0.011(2) 0.021(2) -0.0074(19)
C33 0.043(2) 0.064(3) 0.056(2) -0.017(2) 0.0064(18) -0.0023(18)
C34 0.0378(18) 0.049(2) 0.056(2) -0.0093(17) 0.0085(16) 0.0005(16)
C35 0.074(3) 0.110(4) 0.072(3) 0.019(3) 0.015(2) -0.020(3)
C36 0.077(3) 0.075(3) 0.055(3) 0.003(2) 0.000(2) -0.005(3)

loop_
_atom_type_symbol
_atom_type_description
_atom_type_scat_dispersion_real
_atom_type_scat_dispersion_imag
_atom_type_scat_source
C C 0.0033 0.0016 'International Tables Vol C Tables 4.2.6.8 and 6.1.1.4'
H H 0.0000 0.0000 'International Tables Vol C Tables 4.2.6.8 and 6.1.1.4'
Cd Cd -0.8075 1.2024 'International Tables Vol C Tables 4.2.6.8 and 6.1.1.4'
N N 0.0061 0.0033 'International Tables Vol C Tables 4.2.6.8 and 6.1.1.4'
O O 0.0106 0.0060 'International Tables Vol C Tables 4.2.6.8 and 6.1.1.4'

loop_
_geom_angle_atom_site_label_1
_geom_angle_atom_site_label_2
_geom_angle_atom_site_label_3
_geom_angle
_geom_angle_site_symmetry_1
_geom_angle_site_symmetry_3
_geom_angle_publ_flag
O2 Cd N21 112.97(13) . . ?
O2 Cd N30 99.33(12) . . ?
N21 Cd N30 73.99(11) . . ?
O2 Cd O11 106.29(12) . . ?
N21 Cd O11 140.58(11) . . ?
N30 Cd O11 96.80(12) . . ?
O2 Cd O12 147.20(12) . . ?
N21 Cd O12 90.60(11) . . ?
N30 Cd O12 109.28(12) . . ?
O11 Cd O12 55.64(10) . . ?
O2 Cd O1 53.86(13) . . ?
N21 Cd O1 117.10(11) . . ?
N30 Cd O1 152.93(11) . . ?
O11 Cd O1 88.67(12) . . ?
O12 Cd O1 95.71(11) . . ?
C1 O1 Cd 85.3(3) . . ?
O2 C1 O1 120.9(4) . . ?
O2 C1 C2 118.9(4) . . ?
O1 C1 C2 120.1(4) . . ?
C1 O2 Cd 99.6(3) . . ?
C3 C2 C7 120.0(4) . . ?
C3 C2 C1 121.0(4) . . ?
C7 C2 C1 119.0(4) . . ?
C3 O3 H3 109.5 . . ?
O3 C3 C2 122.2(5) . . ?
O3 C3 C4 116.4(6) . . ?
C2 C3 C4 121.4(6) . . ?
C5 C4 C3 118.0(6) . . ?
C5 C4 H4 121.0 . . ?
C3 C4 H4 121.0 . . ?
C4 C5 C6 122.0(6) . . ?
C4 C5 H5 119.0 . . ?
C6 C5 H5 119.0 . . ?
C5 C6 C7 120.2(6) . . ?
C5 C6 H6 119.9 . . ?
C7 C6 H6 119.9 . . ?
C6 C7 C2 118.4(6) . . ?
C6 C7 H7 120.8 . . ?
C2 C7 H7 120.8 . . ?
O12 C11 O11 119.6(4) . . ?
O12 C11 C12 121.7(4) . . ?
O11 C11 C12 118.8(4) . . ?
C11 O11 Cd 92.5(3) . . ?
C11 O12 Cd 92.2(3) . . ?
C13 O13 H13 109.5 . . ?
C13 C12 C17 120.0(5) . . ?
C13 C12 C11 121.4(4) . . ?
C17 C12 C11 118.6(5) . . ?
O13 C13 C12 123.3(5) . . ?
O13 C13 C14 115.6(6) . . ?
C12 C13 C14 121.1(6) . . ?
C15 C14 C13 118.6(8) . . ?
C15 C14 H14 120.7 . . ?
C13 C14 H14 120.7 . . ?
C14 C15 C16 122.7(7) . . ?
C14 C15 H15 118.6 . . ?
C16 C15 H15 118.6 . . ?
C15 C16 C17 119.7(7) . . ?
C15 C16 H16 120.1 . . ?
C17 C16 H16 120.1 . . ?
C16 C17 C12 117.8(7) . . ?
C16 C17 H17 121.1 . . ?
C12 C17 H17 121.1 . . ?
C22 N21 C34 119.3(3) . . ?
C22 N21 Cd 126.2(3) . . ?
C34 N21 Cd 114.4(2) . . ?
N21 C22 C23 121.0(4) . . ?
N21 C22 C35 117.4(4) . . ?
C23 C22 C35 121.6(4) . . ?
C24 C23 C22 120.4(4) . . ?
C24 C23 H23 119.8 . . ?
C22 C23 H23 119.8 . . ?
C23 C24 C33 120.2(4) . . ?
C23 C24 H24 119.9 . . ?
C33 C24 H24 119.9 . . ?
C26 C25 C33 122.6(4) . . ?
C26 C25 H25 118.7 . . ?
C33 C25 H25 118.7 . . ?
C25 C26 C32 120.6(4) . . ?
C25 C26 H26 119.7 . . ?
C32 C26 H26 119.7 . . ?
C28 C27 C32 119.4(4) . . ?
C28 C27 H27 120.3 . . ?
C32 C27 H27 120.3 . . ?
C27 C28 C29 119.7(4) . . ?
C27 C28 H28 120.1 . . ?
C29 C28 H28 120.1 . . ?
N30 C29 C28 121.8(4) . . ?
N30 C29 C36 117.4(4) . . ?
C28 C29 C36 120.8(4) . . ?
C29 N30 C31 119.6(4) . . ?
C29 N30 Cd 127.0(3) . . ?
C31 N30 Cd 113.4(2) . . ?
N30 C31 C32 121.8(4) . . ?
N30 C31 C34 118.8(3) . . ?
C32 C31 C34 119.4(3) . . ?
C31 C32 C27 117.7(4) . . ?
C31 C32 C26 119.2(4) . . ?
C27 C32 C26 123.1(4) . . ?
C24 C33 C34 117.2(4) . . ?
C24 C33 C25 124.0(4) . . ?
C34 C33 C25 118.8(4) . . ?
N21 C34 C33 121.8(4) . . ?
N21 C34 C31 118.8(3) . . ?
C33 C34 C31 119.3(4) . . ?
C22 C35 H35A 109.5 . . ?
C22 C35 H35B 109.5 . . ?
H35A C35 H35B 109.5 . . ?
C22 C35 H35C 109.5 . . ?
H35A C35 H35C 109.5 . . ?
H35B C35 H35C 109.5 . . ?
C29 C36 H36A 109.5 . . ?
C29 C36 H36B 109.5 . . ?
H36A C36 H36B 109.5 . . ?
C29 C36 H36C 109.5 . . ?
H36A C36 H36C 109.5 . . ?
H36B C36 H36C 109.5 . . ?

loop_
_geom_bond_atom_site_label_1
_geom_bond_atom_site_label_2
_geom_bond_distance
_geom_bond_site_symmetry_2
_geom_bond_publ_flag
Cd O2 2.225(3) . ?
Cd N21 2.279(3) . ?
Cd N30 2.312(3) . ?
Cd O11 2.325(3) . ?
Cd O12 2.350(3) . ?
Cd O1 2.517(4) . ?
Cd C11 2.702(4) . ?
Cd C1 2.718(4) . ?
O1 C1 1.254(6) . ?
C1 O2 1.233(6) . ?
C1 C2 1.489(6) . ?
C2 C3 1.375(7) . ?
C2 C7 1.403(6) . ?
O3 C3 1.348(7) . ?
O3 H3 0.8200 . ?
C3 C4 1.382(7) . ?
C4 C5 1.371(10) . ?
C4 H4 0.9300 . ?
C5 C6 1.374(10) . ?
C5 H5 0.9300 . ?
C6 C7 1.381(8) . ?
C6 H6 0.9300 . ?
C7 H7 0.9300 . ?
C11 O12 1.247(5) . ?
C11 O11 1.278(5) . ?
C11 C12 1.478(6) . ?
O13 C13 1.321(7) . ?
O13 H13 0.8200 . ?
C12 C13 1.372(7) . ?
C12 C17 1.412(7) . ?
C13 C14 1.393(8) . ?
C14 C15 1.345(11) . ?
C14 H14 0.9300 . ?
C15 C16 1.375(11) . ?
C15 H15 0.9300 . ?
C16 C17 1.404(9) . ?
C16 H16 0.9300 . ?
C17 H17 0.9300 . ?
N21 C22 1.330(6) . ?
N21 C34 1.368(5) . ?
C22 C23 1.400(6) . ?
C22 C35 1.484(7) . ?
C23 C24 1.349(7) . ?
C23 H23 0.9300 . ?
C24 C33 1.399(6) . ?
C24 H24 0.9300 . ?
C25 C26 1.323(7) . ?
C25 C33 1.412(6) . ?
C25 H25 0.9300 . ?
C26 C32 1.436(6) . ?
C26 H26 0.9300 . ?
C27 C28 1.365(6) . ?
C27 C32 1.404(6) . ?
C27 H27 0.9300 . ?
C28 C29 1.397(6) . ?
C28 H28 0.9300 . ?
C29 N30 1.310(5) . ?
C29 C36 1.497(6) . ?
N30 C31 1.365(5) . ?
C31 C32 1.395(5) . ?
C31 C34 1.445(5) . ?
C33 C34 1.404(5) . ?
C35 H35A 0.9600 . ?
C35 H35B 0.9600 . ?
C35 H35C 0.9600 . ?
C36 H36A 0.9600 . ?
C36 H36B 0.9600 . ?
C36 H36C 0.9600 . ?

loop_
_geom_hbond_atom_site_label_D
_geom_hbond_atom_site_label_H
_geom_hbond_atom_site_label_A
_geom_hbond_distance_DH
_geom_hbond_distance_HA
_geom_hbond_distance_DA
_geom_hbond_angle_DHA
_geom_hbond_site_symmetry_A
O3 H3 O1 0.82 1.87 2.590(6) 147 .
O13 H13 O11 0.82 1.85 2.571(5) 146 .
